data_7126974
loop_
_publ_author_name
'Trautnitz, Markus F. K.'
'Haas, Tobias'
'Schubert, Hartmut'
'Seitz, Michael'

_publ_section_title
;
 Unexpected discovery of calcium cryptates with exceptional stability.
;
_journal_issue 68
_journal_name_full 'Chemical communications (Cambridge, England)'
_journal_page_first 9874
_journal_page_last 9877
_journal_paper_doi 10.1039/d0cc04050a
_journal_volume 56
_journal_year 2020
_chemical_formula_sum 'C38 H30 Ca F6 N8 O10 S2'
_chemical_formula_weight 976.90
_space_group_crystal_system monoclinic
_space_group_IT_number 15
_space_group_name_Hall '-C 2yc'
_space_group_name_H-M_alt 'C 1 2/c 1'
_atom_sites_solution_hydrogens geom
_audit_creation_method SHELXL-2018/3
_audit_update_record
;
2020-05-29 deposited with the CCDC.	2020-07-21 downloaded from the CCDC.
;
_cell_angle_alpha 90
_cell_angle_beta 127.3730(10)
_cell_angle_gamma 90
_cell_formula_units_Z 4
_cell_length_a 27.2841(9)
_cell_length_b 9.7632(3)
_cell_length_c 17.9917(5)
_cell_measurement_reflns_used 8047
_cell_measurement_temperature 100(2)
_cell_measurement_theta_max 29.67
_cell_measurement_theta_min 2.27
_cell_volume 3808.7(2)
_computing_cell_refinement 'Bruker SAINT'
_computing_data_collection 'Bruker APEX2'
_computing_data_reduction 'Bruker SAINT'
_computing_structure_refinement 'SHELXL-2018/3 (Sheldrick, 2018)'
_computing_structure_solution 'SHELXT 2014/4 (Sheldrick, 2014)'
_diffrn_ambient_temperature 100(2)
_diffrn_detector_area_resol_mean 8.333
_diffrn_measured_fraction_theta_full 0.992
_diffrn_measured_fraction_theta_max 0.992
_diffrn_measurement_device_type 'Bruker APEX-II CCD'
_diffrn_measurement_method '\f and \w scans'
_diffrn_radiation_type MoK\a
_diffrn_radiation_wavelength 0.71073
_diffrn_reflns_av_R_equivalents 0.0206
_diffrn_reflns_av_unetI/netI 0.0241
_diffrn_reflns_Laue_measured_fraction_full 0.992
_diffrn_reflns_Laue_measured_fraction_max 0.992
_diffrn_reflns_limit_h_max 38
_diffrn_reflns_limit_h_min -36
_diffrn_reflns_limit_k_max 13
_diffrn_reflns_limit_k_min -11
_diffrn_reflns_limit_l_max 25
_diffrn_reflns_limit_l_min -25
_diffrn_reflns_number 14347
_diffrn_reflns_point_group_measured_fraction_full 0.992
_diffrn_reflns_point_group_measured_fraction_max 0.992
_diffrn_reflns_theta_full 25.242
_diffrn_reflns_theta_max 29.699
_diffrn_reflns_theta_min 3.040
_exptl_absorpt_coefficient_mu 0.378
_exptl_absorpt_correction_T_max 0.7459
_exptl_absorpt_correction_T_min 0.6990
_exptl_absorpt_correction_type multi-scan
_exptl_absorpt_process_details 'SADABS V2012/1 (Bruker AXS Inc.)'
_exptl_crystal_colour colorless
_exptl_crystal_density_diffrn 1.704
_exptl_crystal_description prism
_exptl_crystal_F_000 2000
_exptl_crystal_size_max 0.22
_exptl_crystal_size_mid 0.19
_exptl_crystal_size_min 0.17
_refine_diff_density_max 1.356
_refine_diff_density_min -0.521
_refine_diff_density_rms 0.077
_refine_ls_extinction_method none
_refine_ls_goodness_of_fit_ref 1.054
_refine_ls_hydrogen_treatment constr
_refine_ls_matrix_type full
_refine_ls_number_parameters 294
_refine_ls_number_reflns 5370
_refine_ls_number_restraints 0
_refine_ls_restrained_S_all 1.054
_refine_ls_R_factor_all 0.0492
_refine_ls_R_factor_gt 0.0438
_refine_ls_shift/su_max 0.001
_refine_ls_shift/su_mean 0.000
_refine_ls_structure_factor_coef Fsqd
_refine_ls_weighting_details 'w=1/[\s^2^(Fo^2^)+(0.0585P)^2^+9.3189P] where P=(Fo^2^+2Fc^2^)/3'
_refine_ls_weighting_scheme calc
_refine_ls_wR_factor_gt 0.1175
_refine_ls_wR_factor_ref 0.1211
_reflns_Friedel_coverage 0.000
_reflns_number_gt 4824
_reflns_number_total 5370
_reflns_threshold_expression 'I > 2\s(I)'
_cod_data_source_file d0cc04050a2.cif
_cod_data_source_block shelx_CCDC1
_cod_depositor_comments 'Adding full bibliography for 7126973--7126974.cif.'
_cod_original_sg_symbol_H-M 'C 2/c'
_cod_database_code 7126974
_shelx_shelxl_version_number 2018/3
_shelx_space_group_comment
;
The symmetry employed for this shelxl refinement is uniquely defined
by the following loop, which should always be used as a source of
symmetry information in preference to the above space-group names.
They are only intended as comments.
;

loop_
_space_group_symop_operation_xyz
'x, y, z'
'-x, y, -z+1/2'
'x+1/2, y+1/2, z'
'-x+1/2, y+1/2, -z+1/2'
'-x, -y, -z'
'x, -y, z-1/2'
'-x+1/2, -y+1/2, -z'
'x+1/2, -y+1/2, z-1/2'

loop_
_atom_site_label
_atom_site_type_symbol
_atom_site_fract_x
_atom_site_fract_y
_atom_site_fract_z
_atom_site_U_iso_or_equiv
_atom_site_adp_type
_atom_site_occupancy
_atom_site_site_symmetry_order
_atom_site_calc_flag
_atom_site_refinement_flags_posn
_atom_site_refinement_flags_adp
_atom_site_refinement_flags_occupancy
_atom_site_disorder_assembly
_atom_site_disorder_group
Ca01 Ca 0.500000 0.02503(5) 0.750000 0.01156(11) Uani 1 2 d S T P . .
S01T S 0.31082(2) 0.45715(5) 0.72709(3) 0.01752(11) Uani 1 1 d . . . . .
O02 O 0.44306(5) -0.18348(12) 0.71824(8) 0.0135(2) Uani 1 1 d . . . . .
O01 O 0.46789(6) 0.02214(12) 0.84347(8) 0.0142(2) Uani 1 1 d . . . . .
O01T O 0.34533(7) 0.45158(15) 0.82795(9) 0.0243(3) Uani 1 1 d . . . . .
F01T F 0.36733(7) 0.23139(17) 0.73866(9) 0.0420(4) Uani 1 1 d . . . . .
F02T F 0.28018(6) 0.26291(15) 0.60476(8) 0.0350(3) Uani 1 1 d . . . . .
F03T F 0.28210(9) 0.20063(15) 0.72077(13) 0.0519(5) Uani 1 1 d . . . . .
O03T O 0.24639(7) 0.48735(17) 0.67750(10) 0.0285(3) Uani 1 1 d . . . . .
N03 N 0.48127(6) -0.09131(14) 0.89192(9) 0.0124(3) Uani 1 1 d . . . . .
O02T O 0.34032(10) 0.52765(19) 0.69338(14) 0.0433(4) Uani 1 1 d . . . . .
N04 N 0.38787(6) -0.16205(14) 0.69513(9) 0.0123(3) Uani 1 1 d . . . . .
N02 N 0.55639(6) 0.25665(15) 0.83652(9) 0.0144(3) Uani 1 1 d . . . . .
C02 C 0.60665(7) 0.25451(17) 0.92690(11) 0.0132(3) Uani 1 1 d . . . . .
C11 C 0.44753(8) -0.30236(18) 0.91371(12) 0.0174(3) Uani 1 1 d . . . . .
H11 H 0.416467 -0.369939 0.891590 0.021 Uiso 1 1 calc R U . . .
C01 C 0.64323(7) 0.12424(17) 0.96238(12) 0.0147(3) Uani 1 1 d . . . . .
H01A H 0.665598 0.114290 0.935296 0.018 Uiso 1 1 calc R U . . .
H01B H 0.674332 0.130510 1.031147 0.018 Uiso 1 1 calc R U . . .
C09 C 0.54982(8) -0.21904(18) 1.03067(12) 0.0166(3) Uani 1 1 d . . . . .
H09 H 0.589177 -0.229826 1.089340 0.020 Uiso 1 1 calc R U . . .
N01 N 0.60501(6) 0.00094(14) 0.93942(9) 0.0114(2) Uani 1 1 d . . . . .
C13 C 0.37999(8) -0.16779(17) 0.76320(12) 0.0147(3) Uani 1 1 d . . . . .
C14 C 0.32173(8) -0.15220(19) 0.73979(13) 0.0200(3) Uani 1 1 d . . . . .
H14 H 0.316065 -0.158863 0.786808 0.024 Uiso 1 1 calc R U . . .
C17 C 0.33998(7) -0.13431(16) 0.60462(11) 0.0134(3) Uani 1 1 d . . . . .
C06 C 0.52676(7) 0.37730(17) 0.80061(11) 0.0136(3) Uani 1 1 d . . . . .
C07 C 0.58534(8) 0.00138(17) 1.00033(11) 0.0136(3) Uani 1 1 d . . . . .
H07A H 0.567519 0.092032 0.996017 0.016 Uiso 1 1 calc R U . . .
H07B H 0.622004 -0.012183 1.066040 0.016 Uiso 1 1 calc R U . . .
C12 C 0.43703(8) -0.19028(17) 0.85860(11) 0.0138(3) Uani 1 1 d . . . . .
C18 C 0.64383(7) -0.12232(17) 0.96115(11) 0.0135(3) Uani 1 1 d . . . . .
H18A H 0.621206 -0.205360 0.956241 0.016 Uiso 1 1 calc R U . . .
H18B H 0.682126 -0.116074 1.026169 0.016 Uiso 1 1 calc R U . . .
C08 C 0.53884(8) -0.10734(17) 0.97482(11) 0.0128(3) Uani 1 1 d . . . . .
C03 C 0.62634(8) 0.36853(17) 0.98469(12) 0.0158(3) Uani 1 1 d . . . . .
H03 H 0.661195 0.362696 1.048609 0.019 Uiso 1 1 calc R U . . .
C10 C 0.50413(9) -0.31510(18) 1.00200(13) 0.0192(3) Uani 1 1 d . . . . .
H10 H 0.511256 -0.388746 1.041980 0.023 Uiso 1 1 calc R U . . .
C15 C 0.27155(8) -0.1268(2) 0.64769(14) 0.0210(4) Uani 1 1 d . . . . .
H15 H 0.231369 -0.116668 0.631009 0.025 Uiso 1 1 calc R U . . .
C05 C 0.54421(8) 0.49666(17) 0.85374(12) 0.0169(3) Uani 1 1 d . . . . .
H05 H 0.522280 0.579825 0.826279 0.020 Uiso 1 1 calc R U . . .
C04 C 0.59451(8) 0.49090(18) 0.94792(12) 0.0181(3) Uani 1 1 d . . . . .
H04 H 0.606876 0.569675 0.986481 0.022 Uiso 1 1 calc R U . . .
C16 C 0.28114(8) -0.11659(18) 0.58023(13) 0.0173(3) Uani 1 1 d . . . . .
H16 H 0.247376 -0.097388 0.517156 0.021 Uiso 1 1 calc R U . . .
C01T C 0.31025(9) 0.2787(2) 0.69678(13) 0.0230(4) Uani 1 1 d . . . . .

loop_
_atom_site_aniso_label
_atom_site_aniso_U_11
_atom_site_aniso_U_22
_atom_site_aniso_U_33
_atom_site_aniso_U_23
_atom_site_aniso_U_13
_atom_site_aniso_U_12
Ca01 0.0111(2) 0.0120(2) 0.00986(19) 0.000 0.00551(16) 0.000
S01T 0.0180(2) 0.0172(2) 0.01437(19) -0.00121(14) 0.00824(16) -0.00024(15)
O02 0.0098(5) 0.0144(5) 0.0152(5) -0.0012(4) 0.0070(4) -0.0001(4)
O01 0.0177(6) 0.0110(5) 0.0136(5) 0.0027(4) 0.0093(5) 0.0015(4)
O01T 0.0215(6) 0.0273(7) 0.0132(6) -0.0047(5) 0.0050(5) -0.0001(5)
F01T 0.0342(7) 0.0539(9) 0.0240(6) 0.0035(6) 0.0105(6) 0.0291(7)
F02T 0.0284(6) 0.0432(8) 0.0200(6) -0.0111(5) 0.0076(5) 0.0123(6)
F03T 0.0873(13) 0.0216(7) 0.0769(12) -0.0101(7) 0.0654(11) -0.0152(8)
O03T 0.0219(7) 0.0346(8) 0.0192(6) -0.0033(6) 0.0073(6) 0.0120(6)
N03 0.0160(6) 0.0099(6) 0.0118(6) 0.0003(5) 0.0087(5) -0.0001(5)
O02T 0.0609(12) 0.0358(10) 0.0521(11) -0.0030(8) 0.0441(10) -0.0142(8)
N04 0.0111(6) 0.0112(6) 0.0141(6) -0.0011(5) 0.0073(5) -0.0002(5)
N02 0.0144(6) 0.0133(6) 0.0116(6) -0.0010(5) 0.0058(5) 0.0010(5)
C02 0.0135(7) 0.0115(7) 0.0128(7) -0.0003(5) 0.0071(6) -0.0013(5)
C11 0.0244(8) 0.0136(7) 0.0207(8) -0.0009(6) 0.0171(7) -0.0021(6)
C01 0.0117(7) 0.0106(7) 0.0153(7) -0.0004(6) 0.0048(6) -0.0016(5)
C09 0.0212(8) 0.0154(8) 0.0146(7) 0.0032(6) 0.0115(7) 0.0040(6)
N01 0.0123(6) 0.0085(6) 0.0116(6) 0.0001(5) 0.0063(5) 0.0001(5)
C13 0.0164(7) 0.0132(7) 0.0157(7) -0.0025(6) 0.0104(6) -0.0033(6)
C14 0.0203(8) 0.0207(8) 0.0249(9) -0.0054(7) 0.0168(7) -0.0055(7)
C17 0.0116(7) 0.0106(7) 0.0146(7) -0.0014(5) 0.0062(6) -0.0013(5)
C06 0.0151(7) 0.0120(7) 0.0135(7) -0.0001(5) 0.0085(6) -0.0015(6)
C07 0.0156(7) 0.0131(7) 0.0094(6) -0.0011(5) 0.0062(6) -0.0006(6)
C12 0.0170(7) 0.0127(7) 0.0146(7) -0.0019(6) 0.0111(6) -0.0015(6)
C18 0.0125(7) 0.0128(7) 0.0114(6) 0.0016(5) 0.0053(6) 0.0026(5)
C08 0.0160(7) 0.0121(7) 0.0111(6) -0.0010(5) 0.0086(6) 0.0008(5)
C03 0.0165(7) 0.0142(7) 0.0128(7) -0.0019(6) 0.0069(6) -0.0042(6)
C10 0.0288(9) 0.0140(8) 0.0203(8) 0.0046(6) 0.0177(7) 0.0024(7)
C15 0.0139(7) 0.0216(9) 0.0275(9) -0.0046(7) 0.0125(7) -0.0034(6)
C05 0.0204(8) 0.0096(7) 0.0171(8) -0.0008(6) 0.0096(7) -0.0019(6)
C04 0.0218(8) 0.0113(7) 0.0171(8) -0.0045(6) 0.0097(7) -0.0046(6)
C16 0.0113(7) 0.0153(8) 0.0205(8) -0.0021(6) 0.0071(6) -0.0015(6)
C01T 0.0237(9) 0.0221(9) 0.0197(8) -0.0022(7) 0.0113(7) 0.0048(7)

loop_
_atom_type_symbol
_atom_type_description
_atom_type_scat_dispersion_real
_atom_type_scat_dispersion_imag
_atom_type_scat_source
C C 0.0033 0.0016 'International Tables Vol C Tables 4.2.6.8 and 6.1.1.4'
H H 0.0000 0.0000 'International Tables Vol C Tables 4.2.6.8 and 6.1.1.4'
N N 0.0061 0.0033 'International Tables Vol C Tables 4.2.6.8 and 6.1.1.4'
O O 0.0106 0.0060 'International Tables Vol C Tables 4.2.6.8 and 6.1.1.4'
F F 0.0171 0.0103 'International Tables Vol C Tables 4.2.6.8 and 6.1.1.4'
S S 0.1246 0.1234 'International Tables Vol C Tables 4.2.6.8 and 6.1.1.4'
Ca Ca 0.2262 0.3064 'International Tables Vol C Tables 4.2.6.8 and 6.1.1.4'

loop_
_geom_angle_atom_site_label_1
_geom_angle_atom_site_label_2
_geom_angle_atom_site_label_3
_geom_angle
_geom_angle_site_symmetry_1
_geom_angle_site_symmetry_3
_geom_angle_publ_flag
O01 Ca01 O01 178.61(6) 2_656 . ?
O01 Ca01 O02 106.89(4) 2_656 . ?
O01 Ca01 O02 71.88(4) . . ?
O01 Ca01 O02 71.88(4) 2_656 2_656 ?
O01 Ca01 O02 106.89(4) . 2_656 ?
O02 Ca01 O02 64.70(6) . 2_656 ?
O01 Ca01 N02 95.52(4) 2_656 . ?
O01 Ca01 N02 85.67(4) . . ?
O02 Ca01 N02 157.34(4) . . ?
O02 Ca01 N02 121.45(4) 2_656 . ?
O01 Ca01 N02 85.67(4) 2_656 2_656 ?
O01 Ca01 N02 95.52(4) . 2_656 ?
O02 Ca01 N02 121.45(4) . 2_656 ?
O02 Ca01 N02 157.33(4) 2_656 2_656 ?
N02 Ca01 N02 62.50(6) . 2_656 ?
O01 Ca01 N01 108.65(4) 2_656 . ?
O01 Ca01 N01 71.23(4) . . ?
O02 Ca01 N01 104.53(4) . . ?
O02 Ca01 N01 66.98(4) 2_656 . ?
N02 Ca01 N01 63.94(4) . . ?
N02 Ca01 N01 125.54(4) 2_656 . ?
O01 Ca01 N01 71.23(4) 2_656 2_656 ?
O01 Ca01 N01 108.65(4) . 2_656 ?
O02 Ca01 N01 66.98(4) . 2_656 ?
O02 Ca01 N01 104.53(4) 2_656 2_656 ?
N02 Ca01 N01 125.53(4) . 2_656 ?
N02 Ca01 N01 63.94(4) 2_656 2_656 ?
N01 Ca01 N01 170.48(6) . 2_656 ?
O01 Ca01 N03 22.68(4) 2_656 2_656 ?
O01 Ca01 N03 156.04(4) . 2_656 ?
O02 Ca01 N03 84.28(4) . 2_656 ?
O02 Ca01 N03 58.81(4) 2_656 2_656 ?
N02 Ca01 N03 117.97(4) . 2_656 ?
N02 Ca01 N03 98.97(4) 2_656 2_656 ?
N01 Ca01 N03 114.05(4) . 2_656 ?
N01 Ca01 N03 62.08(4) 2_656 2_656 ?
O01 Ca01 N03 156.04(4) 2_656 . ?
O01 Ca01 N03 22.68(4) . . ?
O02 Ca01 N03 58.81(4) . . ?
O02 Ca01 N03 84.28(4) 2_656 . ?
N02 Ca01 N03 98.97(4) . . ?
N02 Ca01 N03 117.97(4) 2_656 . ?
N01 Ca01 N03 62.08(4) . . ?
N01 Ca01 N03 114.05(4) 2_656 . ?
N03 Ca01 N03 137.12(5) 2_656 . ?
O01 Ca01 N04 60.00(4) 2_656 2_656 ?
O01 Ca01 N04 119.07(4) . 2_656 ?
O02 Ca01 N04 87.04(4) . 2_656 ?
O02 Ca01 N04 22.46(4) 2_656 2_656 ?
N02 Ca01 N04 101.72(4) . 2_656 ?
N02 Ca01 N04 141.65(4) 2_656 2_656 ?
N01 Ca01 N04 59.75(4) . 2_656 ?
N01 Ca01 N04 114.07(4) 2_656 2_656 ?
N03 Ca01 N04 55.60(4) 2_656 2_656 ?
N03 Ca01 N04 98.21(4) . 2_656 ?
O01 Ca01 N04 119.07(4) 2_656 . ?
O01 Ca01 N04 60.00(4) . . ?
O02 Ca01 N04 22.46(4) . . ?
O02 Ca01 N04 87.04(4) 2_656 . ?
N02 Ca01 N04 141.65(4) . . ?
N02 Ca01 N04 101.72(4) 2_656 . ?
N01 Ca01 N04 114.07(4) . . ?
N01 Ca01 N04 59.75(4) 2_656 . ?
N03 Ca01 N04 98.21(4) 2_656 . ?
N03 Ca01 N04 55.60(4) . . ?
N04 Ca01 N04 109.45(5) 2_656 . ?
O03T S01T O02T 115.15(12) . . ?
O03T S01T O01T 113.84(9) . . ?
O02T S01T O01T 116.05(11) . . ?
O03T S01T C01T 103.00(9) . . ?
O02T S01T C01T 103.65(11) . . ?
O01T S01T C01T 102.67(9) . . ?
N04 O02 Ca01 113.01(9) . . ?
N03 O01 Ca01 114.53(9) . . ?
O01 N03 C12 119.20(13) . . ?
O01 N03 C08 119.43(14) . . ?
C12 N03 C08 121.37(14) . . ?
O01 N03 Ca01 42.80(7) . . ?
C12 N03 Ca01 116.08(10) . . ?
C08 N03 Ca01 106.55(10) . . ?
O02 N04 C17 119.64(13) . . ?
O02 N04 C13 118.91(13) . . ?
C17 N04 C13 121.44(14) . . ?
O02 N04 Ca01 44.52(7) . . ?
C17 N04 Ca01 107.64(10) . . ?
C13 N04 Ca01 113.10(10) . . ?
C02 N02 C06 117.75(14) . . ?
C02 N02 Ca01 119.93(11) . . ?
C06 N02 Ca01 119.91(10) . . ?
N02 C02 C03 122.57(15) . . ?
N02 C02 C01 116.96(14) . . ?
C03 C02 C01 120.40(15) . . ?
C12 C11 C10 119.39(16) . . ?
C12 C11 H11 120.3 . . ?
C10 C11 H11 120.3 . . ?
N01 C01 C02 113.43(13) . . ?
N01 C01 H01A 108.9 . . ?
C02 C01 H01A 108.9 . . ?
N01 C01 H01B 108.9 . . ?
C02 C01 H01B 108.9 . . ?
H01A C01 H01B 107.7 . . ?
C10 C09 C08 120.85(16) . . ?
C10 C09 H09 119.6 . . ?
C08 C09 H09 119.6 . . ?
C01 N01 C07 107.54(13) . . ?
C01 N01 C18 108.42(12) . . ?
C07 N01 C18 109.07(12) . . ?
C01 N01 Ca01 107.18(9) . . ?
C07 N01 Ca01 109.45(9) . . ?
C18 N01 Ca01 114.92(9) . . ?
N04 C13 C14 119.94(15) . . ?
N04 C13 C12 114.85(14) . . ?
C14 C13 C12 125.21(15) . . ?
C13 C14 C15 120.09(17) . . ?
C13 C14 H14 120.0 . . ?
C15 C14 H14 120.0 . . ?
N04 C17 C16 119.17(15) . . ?
N04 C17 C18 115.58(14) . 2_656 ?
C16 C17 C18 125.24(15) . 2_656 ?
N02 C06 C05 122.99(15) . . ?
N02 C06 C06 116.27(9) . 2_656 ?
C05 C06 C06 120.74(10) . 2_656 ?
N01 C07 C08 113.00(13) . . ?
N01 C07 H07A 109.0 . . ?
C08 C07 H07A 109.0 . . ?
N01 C07 H07B 109.0 . . ?
C08 C07 H07B 109.0 . . ?
H07A C07 H07B 107.8 . . ?
N03 C12 C11 120.02(15) . . ?
N03 C12 C13 115.60(14) . . ?
C11 C12 C13 124.38(15) . . ?
N01 C18 C17 111.07(13) . 2_656 ?
N01 C18 H18A 109.4 . . ?
C17 C18 H18A 109.4 2_656 . ?
N01 C18 H18B 109.4 . . ?
C17 C18 H18B 109.4 2_656 . ?
H18A C18 H18B 108.0 . . ?
N03 C08 C09 118.68(15) . . ?
N03 C08 C07 116.86(14) . . ?
C09 C08 C07 124.43(15) . . ?
C04 C03 C02 119.19(15) . . ?
C04 C03 H03 120.4 . . ?
C02 C03 H03 120.4 . . ?
C09 C10 C11 119.19(16) . . ?
C09 C10 H10 120.4 . . ?
C11 C10 H10 120.4 . . ?
C14 C15 C16 118.85(16) . . ?
C14 C15 H15 120.6 . . ?
C16 C15 H15 120.6 . . ?
C04 C05 C06 118.36(16) . . ?
C04 C05 H05 120.8 . . ?
C06 C05 H05 120.8 . . ?
C03 C04 C05 119.03(16) . . ?
C03 C04 H04 120.5 . . ?
C05 C04 H04 120.5 . . ?
C15 C16 C17 120.43(16) . . ?
C15 C16 H16 119.8 . . ?
C17 C16 H16 119.8 . . ?
F03T C01T F01T 108.98(18) . . ?
F03T C01T F02T 107.19(18) . . ?
F01T C01T F02T 106.72(15) . . ?
F03T C01T S01T 110.69(14) . . ?
F01T C01T S01T 111.49(15) . . ?
F02T C01T S01T 111.57(14) . . ?

loop_
_geom_bond_atom_site_label_1
_geom_bond_atom_site_label_2
_geom_bond_distance
_geom_bond_site_symmetry_2
_geom_bond_publ_flag
Ca01 O01 2.3204(12) 2_656 ?
Ca01 O01 2.3205(12) . ?
Ca01 O02 2.4096(13) . ?
Ca01 O02 2.4097(13) 2_656 ?
Ca01 N02 2.6451(15) . ?
Ca01 N02 2.6451(15) 2_656 ?
Ca01 N01 2.8329(13) . ?
Ca01 N01 2.8329(13) 2_656 ?
Ca01 N03 3.1072(14) 2_656 ?
Ca01 N03 3.1073(14) . ?
Ca01 N04 3.1629(14) 2_656 ?
Ca01 N04 3.1629(14) . ?
S01T O03T 1.4385(15) . ?
S01T O02T 1.4429(18) . ?
S01T O01T 1.4519(14) . ?
S01T C01T 1.823(2) . ?
O02 N04 1.3130(17) . ?
O01 N03 1.3167(17) . ?
F01T C01T 1.335(2) . ?
F02T C01T 1.337(2) . ?
F03T C01T 1.326(3) . ?
N03 C12 1.368(2) . ?
N03 C08 1.368(2) . ?
N04 C17 1.360(2) . ?
N04 C13 1.367(2) . ?
N02 C02 1.348(2) . ?
N02 C06 1.351(2) . ?
C02 C03 1.389(2) . ?
C02 C01 1.499(2) . ?
C11 C12 1.385(2) . ?
C11 C10 1.395(3) . ?
C11 H11 0.9500 . ?
C01 N01 1.478(2) . ?
C01 H01A 0.9900 . ?
C01 H01B 0.9900 . ?
C09 C10 1.385(3) . ?
C09 C08 1.387(2) . ?
C09 H09 0.9500 . ?
N01 C07 1.484(2) . ?
N01 C18 1.490(2) . ?
C13 C14 1.384(2) . ?
C13 C12 1.474(2) . ?
C14 C15 1.388(3) . ?
C14 H14 0.9500 . ?
C17 C16 1.394(2) . ?
C17 C18 1.498(2) 2_656 ?
C06 C05 1.395(2) . ?
C06 C06 1.490(3) 2_656 ?
C07 C08 1.497(2) . ?
C07 H07A 0.9900 . ?
C07 H07B 0.9900 . ?
C18 H18A 0.9900 . ?
C18 H18B 0.9900 . ?
C03 C04 1.386(2) . ?
C03 H03 0.9500 . ?
C10 H10 0.9500 . ?
C15 C16 1.392(3) . ?
C15 H15 0.9500 . ?
C05 C04 1.391(2) . ?
C05 H05 0.9500 . ?
C04 H04 0.9500 . ?
C16 H16 0.9500 . ?

loop_
_geom_torsion_atom_site_label_1
_geom_torsion_atom_site_label_2
_geom_torsion_atom_site_label_3
_geom_torsion_atom_site_label_4
_geom_torsion
_geom_torsion_site_symmetry_1
_geom_torsion_site_symmetry_2
_geom_torsion_site_symmetry_3
_geom_torsion_site_symmetry_4
_geom_torsion_publ_flag
Ca01 O01 N03 C12 -97.91(14) . . . . ?
Ca01 O01 N03 C08 82.66(15) . . . . ?
Ca01 O02 N04 C17 85.33(15) . . . . ?
Ca01 O02 N04 C13 -94.45(14) . . . . ?
C06 N02 C02 C03 3.9(2) . . . . ?
Ca01 N02 C02 C03 -158.45(13) . . . . ?
C06 N02 C02 C01 -172.95(15) . . . . ?
Ca01 N02 C02 C01 24.67(19) . . . . ?
N02 C02 C01 N01 -49.3(2) . . . . ?
C03 C02 C01 N01 133.75(16) . . . . ?
C02 C01 N01 C07 -73.15(16) . . . . ?
C02 C01 N01 C18 169.05(13) . . . . ?
C02 C01 N01 Ca01 44.45(15) . . . . ?
O02 N04 C13 C14 -176.85(15) . . . . ?
C17 N04 C13 C14 3.4(2) . . . . ?
Ca01 N04 C13 C14 133.68(14) . . . . ?
O02 N04 C13 C12 3.5(2) . . . . ?
C17 N04 C13 C12 -176.31(14) . . . . ?
Ca01 N04 C13 C12 -46.00(16) . . . . ?
N04 C13 C14 C15 -1.8(3) . . . . ?
C12 C13 C14 C15 177.81(17) . . . . ?
O02 N04 C17 C16 177.72(14) . . . . ?
C13 N04 C17 C16 -2.5(2) . . . . ?
Ca01 N04 C17 C16 -135.12(13) . . . . ?
O02 N04 C17 C18 -3.6(2) . . . 2_656 ?
C13 N04 C17 C18 176.19(14) . . . 2_656 ?
Ca01 N04 C17 C18 43.59(15) . . . 2_656 ?
C02 N02 C06 C05 -3.0(2) . . . . ?
Ca01 N02 C06 C05 159.42(13) . . . . ?
C02 N02 C06 C06 177.16(17) . . . 2_656 ?
Ca01 N02 C06 C06 -20.5(2) . . . 2_656 ?
C01 N01 C07 C08 171.72(13) . . . . ?
C18 N01 C07 C08 -70.90(16) . . . . ?
Ca01 N01 C07 C08 55.61(14) . . . . ?
O01 N03 C12 C11 -171.96(14) . . . . ?
C08 N03 C12 C11 7.5(2) . . . . ?
Ca01 N03 C12 C11 139.52(13) . . . . ?
O01 N03 C12 C13 8.1(2) . . . . ?
C08 N03 C12 C13 -172.44(14) . . . . ?
Ca01 N03 C12 C13 -40.38(17) . . . . ?
C10 C11 C12 N03 -1.9(2) . . . . ?
C10 C11 C12 C13 178.00(16) . . . . ?
N04 C13 C12 N03 61.2(2) . . . . ?
C14 C13 C12 N03 -118.50(19) . . . . ?
N04 C13 C12 C11 -118.72(18) . . . . ?
C14 C13 C12 C11 61.6(3) . . . . ?
C01 N01 C18 C17 -68.43(16) . . . 2_656 ?
C07 N01 C18 C17 174.76(13) . . . 2_656 ?
Ca01 N01 C18 C17 51.44(15) . . . 2_656 ?
O01 N03 C08 C09 171.93(14) . . . . ?
C12 N03 C08 C09 -7.5(2) . . . . ?
Ca01 N03 C08 C09 -143.41(13) . . . . ?
O01 N03 C08 C07 -6.0(2) . . . . ?
C12 N03 C08 C07 174.60(14) . . . . ?
Ca01 N03 C08 C07 38.68(15) . . . . ?
C10 C09 C08 N03 2.0(2) . . . . ?
C10 C09 C08 C07 179.79(16) . . . . ?
N01 C07 C08 N03 -69.28(18) . . . . ?
N01 C07 C08 C09 112.94(17) . . . . ?
N02 C02 C03 C04 -2.0(3) . . . . ?
C01 C02 C03 C04 174.72(16) . . . . ?
C08 C09 C10 C11 3.3(3) . . . . ?
C12 C11 C10 C09 -3.4(3) . . . . ?
C13 C14 C15 C16 -0.4(3) . . . . ?
N02 C06 C05 C04 0.1(3) . . . . ?
C06 C06 C05 C04 180.00(19) 2_656 . . . ?
C02 C03 C04 C05 -0.9(3) . . . . ?
C06 C05 C04 C03 1.8(3) . . . . ?
C14 C15 C16 C17 1.3(3) . . . . ?
N04 C17 C16 C15 0.2(3) . . . . ?
C18 C17 C16 C15 -178.42(16) 2_656 . . . ?
O03T S01T C01T F03T -57.42(17) . . . . ?
O02T S01T C01T F03T -177.74(16) . . . . ?
O01T S01T C01T F03T 61.08(17) . . . . ?
O03T S01T C01T F01T -178.91(14) . . . . ?
O02T S01T C01T F01T 60.77(17) . . . . ?
O01T S01T C01T F01T -60.42(16) . . . . ?
O03T S01T C01T F02T 61.87(16) . . . . ?
O02T S01T C01T F02T -58.45(17) . . . . ?
O01T S01T C01T F02T -179.64(14) . . . . ?
